data_7021407
loop_
_publ_author_name
'Cui, Hong-Hua'
'Wang, Jin-Yun'
'Hu, Ming-Qiang'
'Ma, Cheng-Bing'
'Wen, Hui-Min'
'Song, Xiao-Wei'
'Chen, Chang-Neng'

_publ_section_title
;
 Efficient photo-driven hydrogen evolution by binuclear nickel catalysts
 of different coordination in noble-metal-free systems.
;
_journal_issue 24
_journal_name_full 'Dalton transactions (Cambridge, England : 2003)'
_journal_page_first 8684
_journal_page_last 8691
_journal_paper_doi 10.1039/c3dt50140j
_journal_volume 42
_journal_year 2013
_chemical_formula_sum 'C30 H20 Cl4 N4 Ni2 S8'
_chemical_formula_weight 952.20
_chemical_name_systematic
;
?
;
_space_group_IT_number 2
_symmetry_cell_setting triclinic
_symmetry_space_group_name_Hall '-P 1'
_symmetry_space_group_name_H-M 'P -1'
_atom_sites_solution_hydrogens geom
_atom_sites_solution_primary direct
_atom_sites_solution_secondary difmap
_audit_creation_method SHELXL-97
_cell_angle_alpha 90.737(3)
_cell_angle_beta 97.335(4)
_cell_angle_gamma 90.051(3)
_cell_formula_units_Z 4
_cell_length_a 11.909(3)
_cell_length_b 11.927(2)
_cell_length_c 25.783(5)
_cell_measurement_reflns_used 9757
_cell_measurement_temperature 293(2)
_cell_measurement_theta_max 27.4623
_cell_measurement_theta_min 2.1930
_cell_volume 3631.9(13)
_computing_structure_refinement 'SHELXL-97 (Sheldrick, 1997)'
_computing_structure_solution 'SHELXS-97 (Sheldrick, 1990)'
_diffrn_ambient_temperature 293(2)
_diffrn_measured_fraction_theta_full 0.991
_diffrn_measured_fraction_theta_max 0.991
_diffrn_measurement_device_type Saturn724+
_diffrn_measurement_method CCD_Profile_fitting
_diffrn_radiation_monochromator graphite
_diffrn_radiation_source 'fine-focus sealed tube'
_diffrn_radiation_type MoK\a
_diffrn_radiation_wavelength 0.71073
_diffrn_reflns_av_R_equivalents 0.0500
_diffrn_reflns_av_sigmaI/netI 0.0656
_diffrn_reflns_limit_h_max 15
_diffrn_reflns_limit_h_min -15
_diffrn_reflns_limit_k_max 15
_diffrn_reflns_limit_k_min -15
_diffrn_reflns_limit_l_max 33
_diffrn_reflns_limit_l_min -33
_diffrn_reflns_number 39335
_diffrn_reflns_theta_full 27.48
_diffrn_reflns_theta_max 27.48
_diffrn_reflns_theta_min 2.19
_exptl_absorpt_coefficient_mu 1.822
_exptl_absorpt_correction_T_max 0.695
_exptl_absorpt_correction_T_min 0.702
_exptl_absorpt_correction_type none
_exptl_crystal_colour Blackred
_exptl_crystal_density_diffrn 1.741
_exptl_crystal_density_method 'not measured'
_exptl_crystal_description Prism
_exptl_crystal_F_000 1920
_exptl_crystal_size_max 0.2000
_exptl_crystal_size_mid 0.2000
_exptl_crystal_size_min 0.2000
_refine_diff_density_max 0.948
_refine_diff_density_min -1.122
_refine_diff_density_rms 0.270
_refine_ls_extinction_method none
_refine_ls_goodness_of_fit_ref 1.062
_refine_ls_hydrogen_treatment mixed
_refine_ls_matrix_type full
_refine_ls_number_parameters 885
_refine_ls_number_reflns 16667
_refine_ls_number_restraints 2
_refine_ls_restrained_S_all 1.063
_refine_ls_R_factor_all 0.0724
_refine_ls_R_factor_gt 0.0520
_refine_ls_shift/su_max 0.002
_refine_ls_shift/su_mean 0.000
_refine_ls_structure_factor_coef Fsqd
_refine_ls_weighting_details 'calc w=1/[\s^2^(Fo^2^)+(0.1000P)^2^+0.0000P] where P=(Fo^2^+2Fc^2^)/3'
_refine_ls_weighting_scheme calc
_refine_ls_wR_factor_gt 0.1464
_refine_ls_wR_factor_ref 0.1781
_reflns_number_gt 12810
_reflns_number_total 16667
_reflns_threshold_expression >2sigma(I)
_cod_data_source_file c3dt50140j.txt
_cod_data_source_block a
_cod_database_code 7021407

loop_
_symmetry_equiv_pos_as_xyz
'x, y, z'
'-x, -y, -z'

loop_
_atom_site_label
_atom_site_type_symbol
_atom_site_fract_x
_atom_site_fract_y
_atom_site_fract_z
_atom_site_U_iso_or_equiv
_atom_site_adp_type
_atom_site_occupancy
_atom_site_symmetry_multiplicity
_atom_site_calc_flag
_atom_site_refinement_flags
_atom_site_disorder_assembly
_atom_site_disorder_group
Ni1 Ni 0.01830(4) 0.42514(4) -0.199292(18) 0.01384(12) Uani 1 1 d . . .
Ni2 Ni -0.01621(4) 0.42437(4) -0.300249(19) 0.01421(12) Uani 1 1 d . . .
Ni3 Ni 0.51154(4) -0.07497(4) -0.199142(19) 0.01428(12) Uani 1 1 d . . .
Ni4 Ni 0.48487(4) -0.07303(4) -0.300045(18) 0.01354(12) Uani 1 1 d . . .
S1 S -0.14781(9) 0.50784(9) -0.19253(4) 0.0194(2) Uani 1 1 d . . .
S2 S -0.35017(9) 0.55391(9) -0.26845(4) 0.0205(2) Uani 1 1 d . . .
S3 S 0.18597(9) 0.34069(9) -0.19949(4) 0.0191(2) Uani 1 1 d . . .
S4 S 0.33611(9) 0.29765(9) -0.28076(4) 0.0214(2) Uani 1 1 d . . .
S5 S 0.04089(9) 0.60295(8) -0.30394(4) 0.0181(2) Uani 1 1 d . . .
S6 S 0.13495(9) 0.77058(8) -0.22370(4) 0.0192(2) Uani 1 1 d . . .
S7 S -0.07562(9) 0.24577(9) -0.30262(4) 0.0188(2) Uani 1 1 d . . .
S8 S -0.12501(9) 0.08364(9) -0.22177(4) 0.0222(2) Uani 1 1 d . . .
S9 S 0.69083(9) -0.13312(9) -0.19548(4) 0.0182(2) Uani 1 1 d . . .
S10 S 0.83482(9) -0.20332(9) -0.27593(4) 0.0195(2) Uani 1 1 d . . .
S11 S 0.33379(9) -0.01623(9) -0.19656(4) 0.0182(2) Uani 1 1 d . . .
S12 S 0.14719(9) 0.05602(9) -0.27712(4) 0.0210(2) Uani 1 1 d . . .
S13 S 0.56772(9) 0.09539(9) -0.30159(4) 0.0199(2) Uani 1 1 d . . .
S14 S 0.63401(9) 0.27057(9) -0.22062(4) 0.0228(2) Uani 1 1 d . . .
S15 S 0.39822(9) -0.23976(8) -0.30508(4) 0.0179(2) Uani 1 1 d . . .
S16 S 0.37534(9) -0.41940(8) -0.22911(4) 0.0185(2) Uani 1 1 d . . .
N1 N -0.1678(3) 0.4726(3) -0.29809(13) 0.0170(7) Uani 1 1 d . . .
N2 N 0.1357(3) 0.3763(3) -0.30385(13) 0.0174(7) Uani 1 1 d . . .
N3 N 0.0856(3) 0.5694(3) -0.19900(13) 0.0170(7) Uani 1 1 d . . .
N4 N -0.0500(3) 0.2830(3) -0.19743(13) 0.0157(7) Uani 1 1 d . . .
N5 N 0.6284(3) -0.1421(3) -0.30072(12) 0.0163(7) Uani 1 1 d . . .
N6 N 0.3418(3) -0.0048(3) -0.30167(13) 0.0164(7) Uani 1 1 d . . .
N7 N 0.5603(3) 0.0775(3) -0.19679(13) 0.0173(7) Uani 1 1 d . . .
N8 N 0.4644(3) -0.2278(3) -0.19979(13) 0.0168(7) Uani 1 1 d . . .
C1 C -0.2107(3) 0.5062(3) -0.25575(16) 0.0177(8) Uani 1 1 d . . .
C2 C -0.4170(4) 0.5099(5) -0.42538(19) 0.0395(13) Uani 1 1 d . . .
H2A H -0.4735 0.5196 -0.4533 0.047 Uiso 1 1 calc R . .
C3 C -0.4368(4) 0.5405(4) -0.3755(2) 0.0345(11) Uani 1 1 d . . .
H3A H -0.5061 0.5700 -0.3693 0.041 Uiso 1 1 calc R . .
C4 C -0.3498(4) 0.5257(4) -0.33479(17) 0.0229(9) Uani 1 1 d . . .
C5 C -0.2459(4) 0.4815(4) -0.34361(16) 0.0232(9) Uani 1 1 d . . .
C6 C -0.2260(4) 0.4504(4) -0.39381(17) 0.0288(10) Uani 1 1 d . . .
H6A H -0.1566 0.4210 -0.4000 0.035 Uiso 1 1 calc R . .
C7 C -0.3129(4) 0.4645(4) -0.43425(18) 0.0365(12) Uani 1 1 d . . .
H7A H -0.3018 0.4433 -0.4681 0.044 Uiso 1 1 calc R . .
C8 C 0.2064(3) 0.3431(3) -0.26371(16) 0.0176(8) Uani 1 1 d . . .
C9 C 0.2995(4) 0.3566(4) -0.43680(19) 0.0358(12) Uani 1 1 d . . .
H9A H 0.3386 0.3532 -0.4658 0.043 Uiso 1 1 calc R . .
C10 C 0.1905(4) 0.3979(4) -0.44262(19) 0.0358(12) Uani 1 1 d . . .
H10A H 0.1570 0.4202 -0.4754 0.043 Uiso 1 1 calc R . .
C11 C 0.1300(4) 0.4065(4) -0.39984(17) 0.0292(10) Uani 1 1 d . . .
H11A H 0.0564 0.4341 -0.4038 0.035 Uiso 1 1 calc R . .
C12 C 0.1825(4) 0.3728(3) -0.35082(16) 0.0211(9) Uani 1 1 d . . .
C13 C 0.2927(4) 0.3299(4) -0.34559(17) 0.0224(9) Uani 1 1 d . . .
C14 C 0.3527(4) 0.3200(4) -0.38879(19) 0.0307(11) Uani 1 1 d . . .
H14A H 0.4253 0.2901 -0.3855 0.037 Uiso 1 1 calc R . .
C15 C 0.0859(3) 0.6355(3) -0.23932(15) 0.0152(8) Uani 1 1 d . . .
C16 C 0.2017(5) 0.7567(5) -0.06607(19) 0.0434(14) Uani 1 1 d . . .
H16A H 0.2251 0.8009 -0.0367 0.052 Uiso 1 1 calc R . .
C17 C 0.1929(4) 0.8040(4) -0.11462(18) 0.0325(12) Uani 1 1 d . . .
H17A H 0.2114 0.8789 -0.1186 0.039 Uiso 1 1 calc R . .
C18 C 0.1552(4) 0.7360(4) -0.15775(16) 0.0225(9) Uani 1 1 d . . .
C19 C 0.1254(4) 0.6238(3) -0.15218(15) 0.0187(8) Uani 1 1 d . . .
C20 C 0.1363(4) 0.5764(4) -0.10279(16) 0.0269(10) Uani 1 1 d . . .
H20A H 0.1173 0.5016 -0.0988 0.032 Uiso 1 1 calc R . .
C21 C 0.1760(5) 0.6421(4) -0.05956(17) 0.0376(13) Uani 1 1 d . . .
H21A H 0.1856 0.6110 -0.0264 0.045 Uiso 1 1 calc R . .
C22 C -0.0788(3) 0.2160(3) -0.23788(16) 0.0174(8) Uani 1 1 d . . .
C23 C -0.0402(4) 0.2816(4) -0.10034(16) 0.0249(9) Uani 1 1 d . . .
H23A H -0.0163 0.3558 -0.0963 0.030 Uiso 1 1 calc R . .
C24 C -0.0626(3) 0.2316(4) -0.15021(16) 0.0191(8) Uani 1 1 d . . .
C25 C -0.1015(4) 0.1233(4) -0.15572(17) 0.0238(9) Uani 1 1 d . . .
C26 C -0.1171(4) 0.0564(4) -0.11219(18) 0.0307(11) Uani 1 1 d . . .
H26A H -0.1427 -0.0172 -0.1162 0.037 Uiso 1 1 calc R . .
C27 C -0.0920(4) 0.1072(5) -0.06284(18) 0.0378(12) Uani 1 1 d . . .
H27A H -0.1005 0.0660 -0.0332 0.045 Uiso 1 1 calc R . .
C28 C -0.0549(4) 0.2170(4) -0.05704(17) 0.0303(11) Uani 1 1 d . . .
H28A H -0.0396 0.2484 -0.0237 0.036 Uiso 1 1 calc R . .
C29 C 0.7054(3) -0.1567(3) -0.25975(15) 0.0148(8) Uani 1 1 d . . .
C30 C 0.7757(4) -0.2156(5) -0.43468(19) 0.0381(13) Uani 1 1 d . . .
H30A H 0.8107 -0.2309 -0.4642 0.046 Uiso 1 1 calc R . .
C31 C 0.8372(4) -0.2241(5) -0.38533(18) 0.0340(12) Uani 1 1 d . . .
H31A H 0.9130 -0.2452 -0.3815 0.041 Uiso 1 1 calc R . .
C32 C 0.7827(4) -0.2003(4) -0.34166(16) 0.0219(9) Uani 1 1 d . . .
C33 C 0.6695(4) -0.1671(3) -0.34777(16) 0.0192(8) Uani 1 1 d . . .
C34 C 0.6078(4) -0.1607(4) -0.39803(17) 0.0271(10) Uani 1 1 d . . .
H34A H 0.5318 -0.1408 -0.4024 0.033 Uiso 1 1 calc R . .
C35 C 0.6633(4) -0.1847(5) -0.44039(18) 0.0370(12) Uani 1 1 d . . .
H35A H 0.6239 -0.1800 -0.4738 0.044 Uiso 1 1 calc R . .
C36 C 0.2852(3) 0.0086(3) -0.26069(16) 0.0169(8) Uani 1 1 d . . .
C37 C 0.0895(4) 0.0805(4) -0.38598(18) 0.0307(11) Uani 1 1 d . . .
H37A H 0.0162 0.1023 -0.3818 0.037 Uiso 1 1 calc R . .
C38 C 0.1233(4) 0.0732(4) -0.43542(18) 0.0358(12) Uani 1 1 d . . .
H38A H 0.0726 0.0905 -0.4647 0.043 Uiso 1 1 calc R . .
C39 C 0.2349(4) 0.0395(4) -0.44146(18) 0.0321(11) Uani 1 1 d . . .
H39A H 0.2572 0.0347 -0.4747 0.039 Uiso 1 1 calc R . .
C40 C 0.3113(4) 0.0136(4) -0.39798(16) 0.0240(9) Uani 1 1 d . . .
H40A H 0.3849 -0.0082 -0.4017 0.029 Uiso 1 1 calc R . .
C41 C 0.2758(4) 0.0211(3) -0.34878(15) 0.0186(8) Uani 1 1 d . . .
C42 C 0.1661(4) 0.0549(4) -0.34301(16) 0.0223(9) Uani 1 1 d . . .
C43 C 0.5823(3) 0.1357(3) -0.23721(16) 0.0177(8) Uani 1 1 d . . .
C44 C 0.5840(5) 0.1723(4) -0.05784(18) 0.0368(12) Uani 1 1 d . . .
H44A H 0.5712 0.1486 -0.0249 0.044 Uiso 1 1 calc R . .
C45 C 0.5611(4) 0.1005(4) -0.10053(18) 0.0292(10) Uani 1 1 d . . .
H45A H 0.5335 0.0286 -0.0964 0.035 Uiso 1 1 calc R . .
C46 C 0.5798(4) 0.1372(3) -0.14964(16) 0.0214(9) Uani 1 1 d . . .
C47 C 0.6219(4) 0.2454(4) -0.15514(18) 0.0238(9) Uani 1 1 d . . .
C48 C 0.6465(4) 0.3196(4) -0.11245(19) 0.0313(11) Uani 1 1 d . . .
H48A H 0.6749 0.3912 -0.1164 0.038 Uiso 1 1 calc R . .
C49 C 0.6262(4) 0.2802(4) -0.06389(19) 0.0357(12) Uani 1 1 d . . .
H49A H 0.6412 0.3269 -0.0347 0.043 Uiso 1 1 calc R . .
C50 C 0.4178(3) -0.2832(3) -0.24188(15) 0.0171(8) Uani 1 1 d . . .
C51 C 0.4718(5) -0.4403(4) -0.07336(19) 0.0386(13) Uani 1 1 d . . .
H51A H 0.4732 -0.4892 -0.0455 0.046 Uiso 1 1 calc R . .
C52 C 0.4250(4) -0.4760(4) -0.12244(19) 0.0319(11) Uani 1 1 d . . .
H52A H 0.3945 -0.5476 -0.1281 0.038 Uiso 1 1 calc R . .
C53 C 0.4253(4) -0.4001(4) -0.16346(16) 0.0214(9) Uani 1 1 d . . .
C54 C 0.4706(4) -0.2920(4) -0.15463(17) 0.0231(9) Uani 1 1 d . . .
C55 C 0.5173(4) -0.2585(4) -0.10460(17) 0.0307(11) Uani 1 1 d . . .
H55A H 0.5482 -0.1872 -0.0983 0.037 Uiso 1 1 calc R . .
C56 C 0.5164(5) -0.3343(5) -0.06448(18) 0.0391(13) Uani 1 1 d . . .
H56A H 0.5467 -0.3132 -0.0307 0.047 Uiso 1 1 calc R . .
C57 C 1.2926(5) -0.1452(7) 0.4108(2) 0.0586(18) Uani 1 1 d . . .
H57A H 1.2773 -0.0784 0.3900 0.070 Uiso 1 1 calc R A 1
H57B H 1.2958 -0.2079 0.3867 0.070 Uiso 1 1 calc R A 1
C60 C 0.2484(5) 0.1573(4) -0.0853(2) 0.0439(14) Uani 1 1 d . . .
H60A H 0.2835 0.1454 -0.1169 0.053 Uiso 1 1 calc R . .
H60B H 0.1674 0.1470 -0.0942 0.053 Uiso 1 1 calc R . .
C61 C 0.1838(5) -0.2765(5) -0.4153(2) 0.0449(14) Uani 1 1 d . . .
H61A H 0.1761 -0.1983 -0.4057 0.054 Uiso 1 1 calc R . .
H61B H 0.1830 -0.3206 -0.3840 0.054 Uiso 1 1 calc R . .
Cl1 Cl -0.18362(19) 0.80420(16) -0.05248(7) 0.0361(6) Uani 0.625(3) 1 d PD B 1
Cl1' Cl -0.0780(3) 0.7678(3) -0.08765(15) 0.0434(11) Uani 0.375(3) 1 d P B 2
Cl2 Cl 0.30004(15) 0.05621(12) -0.03887(7) 0.0581(4) Uani 1 1 d . . .
Cl3 Cl 1.42565(11) -0.12998(14) 0.44757(6) 0.0476(4) Uani 1 1 d . C .
Cl4 Cl -0.14446(14) 0.55965(11) -0.04997(6) 0.0493(4) Uani 1 1 d D B .
Cl5 Cl 0.06648(11) -0.31600(13) -0.46128(6) 0.0480(4) Uani 1 1 d . . .
Cl6 Cl 1.18128(13) -0.16655(16) 0.44545(6) 0.0376(5) Uani 0.798(3) 1 d P C 1
Cl6' Cl 1.2062(6) -0.0536(6) 0.4143(3) 0.048(2) Uani 0.202(3) 1 d P C 2
Cl7 Cl 0.27516(13) 0.29572(11) -0.06273(5) 0.0432(3) Uani 1 1 d . . .
Cl8 Cl 0.31360(11) -0.29524(13) -0.43900(5) 0.0424(3) Uani 1 1 d . . .
C58 C -0.1755(7) 0.6809(4) -0.0861(2) 0.0630(19) Uani 1 1 d D . .
H58B H -0.1183 0.6895 -0.1093 0.076 Uiso 1 1 calc R B 1
H58A H -0.2473 0.6692 -0.1078 0.076 Uiso 1 1 calc R B 1

loop_
_atom_site_aniso_label
_atom_site_aniso_U_11
_atom_site_aniso_U_22
_atom_site_aniso_U_33
_atom_site_aniso_U_23
_atom_site_aniso_U_13
_atom_site_aniso_U_12
Ni1 0.0133(3) 0.0110(3) 0.0170(2) -0.00048(18) 0.00134(19) -0.00147(19)
Ni2 0.0112(3) 0.0141(3) 0.0172(2) -0.00058(19) 0.00122(19) 0.00144(19)
Ni3 0.0146(3) 0.0113(3) 0.0170(2) -0.00100(18) 0.00222(19) -0.00277(19)
Ni4 0.0116(3) 0.0125(3) 0.0167(2) 0.00056(18) 0.00215(19) 0.00094(19)
S1 0.0170(5) 0.0213(5) 0.0204(5) -0.0017(4) 0.0042(4) 0.0021(4)
S2 0.0127(5) 0.0182(5) 0.0306(5) -0.0024(4) 0.0032(4) 0.0025(4)
S3 0.0163(5) 0.0178(5) 0.0226(5) 0.0001(4) 0.0000(4) 0.0009(4)
S4 0.0135(5) 0.0179(5) 0.0330(6) -0.0023(4) 0.0036(4) 0.0023(4)
S5 0.0192(5) 0.0151(5) 0.0198(5) 0.0021(4) 0.0018(4) -0.0008(4)
S6 0.0216(6) 0.0126(5) 0.0242(5) -0.0001(4) 0.0059(4) -0.0035(4)
S7 0.0179(5) 0.0162(5) 0.0221(5) -0.0040(4) 0.0023(4) -0.0017(4)
S8 0.0217(6) 0.0155(5) 0.0282(5) -0.0010(4) -0.0015(4) -0.0045(4)
S9 0.0165(5) 0.0189(5) 0.0184(5) -0.0009(4) -0.0008(4) -0.0012(4)
S10 0.0129(5) 0.0216(5) 0.0238(5) 0.0034(4) 0.0015(4) 0.0038(4)
S11 0.0177(5) 0.0177(5) 0.0203(5) -0.0002(4) 0.0059(4) -0.0005(4)
S12 0.0152(5) 0.0209(5) 0.0272(5) -0.0034(4) 0.0041(4) 0.0030(4)
S13 0.0207(6) 0.0150(5) 0.0247(5) 0.0023(4) 0.0054(4) -0.0029(4)
S14 0.0204(6) 0.0131(5) 0.0348(6) -0.0002(4) 0.0036(4) -0.0033(4)
S15 0.0189(5) 0.0150(5) 0.0194(5) -0.0017(4) 0.0010(4) -0.0029(4)
S16 0.0165(5) 0.0115(5) 0.0270(5) 0.0000(4) 0.0013(4) -0.0029(4)
N1 0.0089(17) 0.0180(18) 0.0233(17) -0.0026(13) -0.0006(13) 0.0029(13)
N2 0.0155(18) 0.0132(17) 0.0238(17) -0.0022(13) 0.0039(14) 0.0015(13)
N3 0.0136(18) 0.0170(18) 0.0208(16) -0.0009(13) 0.0037(13) -0.0019(13)
N4 0.0110(17) 0.0118(16) 0.0239(17) 0.0022(13) 0.0001(13) -0.0010(13)
N5 0.0173(18) 0.0127(17) 0.0186(16) 0.0035(12) 0.0009(13) 0.0031(13)
N6 0.0162(18) 0.0140(17) 0.0188(16) 0.0004(12) 0.0014(13) 0.0019(13)
N7 0.0161(18) 0.0131(17) 0.0230(17) -0.0025(13) 0.0038(13) -0.0022(13)
N8 0.0189(19) 0.0096(16) 0.0216(16) -0.0010(12) 0.0018(13) -0.0016(13)
C1 0.012(2) 0.017(2) 0.024(2) -0.0019(15) 0.0026(15) -0.0004(15)
C2 0.032(3) 0.050(3) 0.032(3) -0.003(2) -0.013(2) 0.012(2)
C3 0.020(3) 0.036(3) 0.045(3) -0.008(2) -0.005(2) 0.005(2)
C4 0.015(2) 0.024(2) 0.027(2) -0.0016(17) -0.0039(16) 0.0037(17)
C5 0.021(2) 0.022(2) 0.025(2) -0.0034(17) -0.0026(17) 0.0019(17)
C6 0.030(3) 0.032(3) 0.024(2) -0.0018(18) -0.0006(18) 0.007(2)
C7 0.037(3) 0.044(3) 0.026(2) -0.008(2) -0.005(2) 0.011(2)
C8 0.010(2) 0.0101(19) 0.033(2) -0.0002(15) 0.0034(16) 0.0018(15)
C9 0.027(3) 0.046(3) 0.038(3) -0.003(2) 0.018(2) 0.006(2)
C10 0.039(3) 0.043(3) 0.027(2) 0.002(2) 0.010(2) 0.007(2)
C11 0.023(2) 0.037(3) 0.029(2) 0.0016(19) 0.0060(18) 0.002(2)
C12 0.022(2) 0.017(2) 0.025(2) 0.0004(16) 0.0078(17) 0.0013(17)
C13 0.018(2) 0.017(2) 0.032(2) -0.0023(17) 0.0054(17) 0.0022(17)
C14 0.022(3) 0.026(3) 0.046(3) -0.003(2) 0.016(2) 0.0037(19)
C15 0.012(2) 0.0080(18) 0.026(2) 0.0016(14) 0.0038(15) -0.0030(14)
C16 0.067(4) 0.039(3) 0.025(2) -0.011(2) 0.009(2) -0.025(3)
C17 0.050(3) 0.018(2) 0.033(2) -0.0067(18) 0.017(2) -0.018(2)
C18 0.029(3) 0.020(2) 0.0193(19) -0.0010(16) 0.0061(17) -0.0056(18)
C19 0.020(2) 0.0121(19) 0.024(2) -0.0023(15) 0.0031(16) -0.0054(16)
C20 0.039(3) 0.019(2) 0.023(2) -0.0018(16) 0.0049(19) -0.0148(19)
C21 0.061(4) 0.031(3) 0.020(2) 0.0030(19) 0.004(2) -0.022(2)
C22 0.012(2) 0.014(2) 0.025(2) 0.0001(15) 0.0012(15) 0.0004(15)
C23 0.024(2) 0.023(2) 0.027(2) 0.0017(17) 0.0013(17) -0.0086(18)
C24 0.014(2) 0.021(2) 0.023(2) 0.0003(16) -0.0002(15) -0.0023(16)
C25 0.024(2) 0.016(2) 0.030(2) 0.0035(17) -0.0021(18) -0.0056(17)
C26 0.035(3) 0.022(2) 0.033(2) 0.0125(19) -0.006(2) -0.012(2)
C27 0.038(3) 0.048(3) 0.025(2) 0.015(2) -0.006(2) -0.010(2)
C28 0.030(3) 0.037(3) 0.023(2) 0.0043(19) 0.0015(18) -0.010(2)
C29 0.012(2) 0.0120(19) 0.0200(18) 0.0018(14) 0.0016(15) 0.0013(15)
C30 0.034(3) 0.053(3) 0.029(2) 0.003(2) 0.011(2) 0.025(3)
C31 0.022(3) 0.049(3) 0.033(2) 0.007(2) 0.010(2) 0.016(2)
C32 0.022(2) 0.024(2) 0.0202(19) 0.0032(16) 0.0027(16) 0.0080(17)
C33 0.018(2) 0.017(2) 0.024(2) 0.0025(15) 0.0059(16) 0.0047(16)
C34 0.022(2) 0.032(3) 0.028(2) 0.0016(18) 0.0035(18) 0.0099(19)
C35 0.035(3) 0.056(4) 0.020(2) 0.003(2) 0.0006(19) 0.019(2)
C36 0.014(2) 0.0090(18) 0.029(2) -0.0007(15) 0.0073(16) -0.0025(15)
C37 0.020(3) 0.037(3) 0.033(2) -0.007(2) -0.0011(19) 0.008(2)
C38 0.031(3) 0.044(3) 0.029(2) -0.002(2) -0.009(2) 0.013(2)
C39 0.033(3) 0.037(3) 0.026(2) 0.0011(19) 0.0033(19) 0.013(2)
C40 0.019(2) 0.026(2) 0.027(2) -0.0012(17) 0.0031(17) 0.0061(18)
C41 0.018(2) 0.016(2) 0.0208(19) 0.0034(15) -0.0017(15) 0.0015(16)
C42 0.019(2) 0.019(2) 0.028(2) -0.0034(16) 0.0005(17) 0.0020(17)
C43 0.012(2) 0.0092(19) 0.032(2) -0.0004(15) 0.0030(16) -0.0005(15)
C44 0.048(3) 0.035(3) 0.027(2) -0.010(2) 0.005(2) -0.006(2)
C45 0.036(3) 0.019(2) 0.034(2) -0.0090(18) 0.008(2) -0.0104(19)
C46 0.020(2) 0.015(2) 0.028(2) -0.0043(16) 0.0014(17) 0.0003(16)
C47 0.020(2) 0.016(2) 0.036(2) -0.0038(17) 0.0047(18) -0.0037(17)
C48 0.028(3) 0.025(3) 0.039(3) -0.009(2) -0.002(2) -0.004(2)
C49 0.039(3) 0.035(3) 0.032(3) -0.018(2) 0.002(2) -0.004(2)
C50 0.013(2) 0.016(2) 0.0228(19) 0.0010(15) 0.0020(15) -0.0013(15)
C51 0.049(3) 0.036(3) 0.030(2) 0.017(2) 0.000(2) -0.011(2)
C52 0.033(3) 0.023(2) 0.039(3) 0.0079(19) 0.003(2) -0.011(2)
C53 0.018(2) 0.018(2) 0.028(2) 0.0024(16) 0.0023(17) -0.0055(16)
C54 0.023(2) 0.019(2) 0.027(2) 0.0019(17) 0.0056(17) -0.0046(17)
C55 0.036(3) 0.029(3) 0.027(2) -0.0003(18) 0.0048(19) -0.008(2)
C56 0.050(3) 0.042(3) 0.022(2) 0.005(2) -0.004(2) -0.011(3)
C57 0.032(3) 0.098(6) 0.046(3) -0.016(3) 0.006(3) -0.020(3)
C60 0.049(4) 0.034(3) 0.045(3) -0.006(2) -0.005(3) 0.013(3)
C61 0.036(3) 0.060(4) 0.039(3) -0.015(3) 0.012(2) -0.013(3)
Cl1 0.0577(15) 0.0231(10) 0.0279(9) -0.0005(7) 0.0070(8) -0.0040(9)
Cl1' 0.038(2) 0.033(2) 0.058(2) 0.0140(16) -0.0008(16) -0.0008(15)
Cl2 0.0636(11) 0.0277(7) 0.0804(11) 0.0110(7) -0.0019(8) -0.0084(7)
Cl3 0.0276(7) 0.0624(10) 0.0523(8) 0.0103(7) 0.0022(6) -0.0021(6)
Cl4 0.0757(11) 0.0279(7) 0.0477(8) 0.0041(6) 0.0207(7) 0.0027(7)
Cl5 0.0277(7) 0.0603(10) 0.0549(8) -0.0059(7) 0.0024(6) 0.0004(6)
Cl6 0.0250(9) 0.0594(11) 0.0286(8) 0.0042(7) 0.0034(6) 0.0045(7)
Cl6' 0.036(4) 0.043(4) 0.059(4) -0.017(3) -0.012(3) 0.007(3)
Cl7 0.0604(9) 0.0266(7) 0.0391(7) 0.0053(5) -0.0080(6) -0.0085(6)
Cl8 0.0265(7) 0.0658(10) 0.0337(6) -0.0103(6) 0.0004(5) 0.0051(6)
C58 0.094(6) 0.034(3) 0.055(4) -0.004(3) -0.017(4) 0.014(3)

loop_
_atom_type_symbol
_atom_type_description
_atom_type_scat_dispersion_real
_atom_type_scat_dispersion_imag
_atom_type_scat_source
C C 0.0033 0.0016 'International Tables Vol C Tables 4.2.6.8 and 6.1.1.4'
H H 0.0000 0.0000 'International Tables Vol C Tables 4.2.6.8 and 6.1.1.4'
N N 0.0061 0.0033 'International Tables Vol C Tables 4.2.6.8 and 6.1.1.4'
S S 0.1246 0.1234 'International Tables Vol C Tables 4.2.6.8 and 6.1.1.4'
Ni Ni 0.3393 1.1124 'International Tables Vol C Tables 4.2.6.8 and 6.1.1.4'
Cl Cl 0.1484 0.1585 'International Tables Vol C Tables 4.2.6.8 and 6.1.1.4'

loop_
_geom_angle_atom_site_label_1
_geom_angle_atom_site_label_2
_geom_angle_atom_site_label_3
_geom_angle
N4 Ni1 N3 178.12(14)
N4 Ni1 S1 90.32(11)
N3 Ni1 S1 88.69(11)
N4 Ni1 S3 89.00(11)
N3 Ni1 S3 91.86(11)
S1 Ni1 S3 175.66(4)
N4 Ni1 Ni2 91.18(10)
N3 Ni1 Ni2 90.46(10)
S1 Ni1 Ni2 92.62(3)
S3 Ni1 Ni2 91.68(3)
N1 Ni2 N2 178.89(14)
N1 Ni2 S7 89.49(11)
N2 Ni2 S7 90.62(11)
N1 Ni2 S5 90.43(11)
N2 Ni2 S5 89.39(11)
S7 Ni2 S5 176.03(4)
N1 Ni2 Ni1 90.17(10)
N2 Ni2 Ni1 90.93(10)
S7 Ni2 Ni1 91.58(3)
S5 Ni2 Ni1 92.39(3)
N7 Ni3 N8 178.61(15)
N7 Ni3 S9 90.58(11)
N8 Ni3 S9 88.92(11)
N7 Ni3 S11 89.19(11)
N8 Ni3 S11 91.21(11)
S9 Ni3 S11 175.91(4)
N7 Ni3 Ni4 90.51(10)
N8 Ni3 Ni4 90.81(10)
S9 Ni3 Ni4 92.49(3)
S11 Ni3 Ni4 91.60(3)
N6 Ni4 N5 178.22(14)
N6 Ni4 S15 88.51(11)
N5 Ni4 S15 91.30(11)
N6 Ni4 S13 90.60(11)
N5 Ni4 S13 89.45(11)
S15 Ni4 S13 175.61(4)
N6 Ni4 Ni3 91.52(10)
N5 Ni4 Ni3 90.26(10)
S15 Ni4 Ni3 92.04(3)
S13 Ni4 Ni3 92.29(3)
C1 S1 Ni1 102.18(14)
C4 S2 C1 90.2(2)
C8 S3 Ni1 103.11(14)
C13 S4 C8 90.3(2)
C15 S5 Ni2 102.69(13)
C15 S6 C18 89.8(2)
C22 S7 Ni2 103.17(14)
C22 S8 C25 89.0(2)
C29 S9 Ni3 102.77(14)
C32 S10 C29 90.3(2)
C36 S11 Ni3 103.51(14)
C36 S12 C42 90.2(2)
C43 S13 Ni4 102.35(14)
C47 S14 C43 89.8(2)
C50 S15 Ni4 102.71(14)
C53 S16 C50 90.04(19)
C1 N1 C5 112.4(3)
C1 N1 Ni2 125.5(3)
C5 N1 Ni2 122.0(3)
C8 N2 C12 113.0(4)
C8 N2 Ni2 124.8(3)
C12 N2 Ni2 122.2(3)
C15 N3 C19 111.9(3)
C15 N3 Ni1 126.5(3)
C19 N3 Ni1 120.9(3)
C22 N4 C24 112.1(3)
C22 N4 Ni1 125.9(3)
C24 N4 Ni1 121.5(3)
C29 N5 C33 112.4(3)
C29 N5 Ni4 126.0(3)
C33 N5 Ni4 120.8(3)
C36 N6 C41 112.3(4)
C36 N6 Ni4 125.3(3)
C41 N6 Ni4 121.7(3)
C43 N7 C46 113.2(3)
C43 N7 Ni3 125.4(3)
C46 N7 Ni3 121.3(3)
C50 N8 C54 112.5(3)
C50 N8 Ni3 124.5(3)
C54 N8 Ni3 122.9(3)
N1 C1 S1 128.4(3)
N1 C1 S2 113.6(3)
S1 C1 S2 118.0(2)
C3 C2 C7 120.7(4)
C3 C2 H2A 119.7
C7 C2 H2A 119.7
C2 C3 C4 117.9(5)
C2 C3 H3A 121.0
C4 C3 H3A 121.0
C5 C4 C3 121.4(4)
C5 C4 S2 110.1(3)
C3 C4 S2 128.5(4)
C4 C5 C6 120.6(4)
C4 C5 N1 113.8(4)
C6 C5 N1 125.6(4)
C7 C6 C5 117.9(4)
C7 C6 H6A 121.1
C5 C6 H6A 121.1
C6 C7 C2 121.4(4)
C6 C7 H7A 119.3
C2 C7 H7A 119.3
N2 C8 S3 128.2(3)
N2 C8 S4 113.4(3)
S3 C8 S4 118.4(2)
C10 C9 C14 121.9(4)
C10 C9 H9A 119.1
C14 C9 H9A 119.1
C9 C10 C11 120.7(5)
C9 C10 H10A 119.6
C11 C10 H10A 119.6
C10 C11 C12 118.6(4)
C10 C11 H11A 120.7
C12 C11 H11A 120.7
N2 C12 C13 113.4(4)
N2 C12 C11 126.5(4)
C13 C12 C11 120.1(4)
C12 C13 C14 121.2(4)
C12 C13 S4 109.8(3)
C14 C13 S4 129.0(4)
C9 C14 C13 117.5(4)
C9 C14 H14A 121.2
C13 C14 H14A 121.2
N3 C15 S5 127.1(3)
N3 C15 S6 114.6(3)
S5 C15 S6 118.3(2)
C17 C16 C21 121.6(4)
C17 C16 H16A 119.2
C21 C16 H16A 119.2
C16 C17 C18 117.7(4)
C16 C17 H17A 121.1
C18 C17 H17A 121.1
C17 C18 C19 121.7(4)
C17 C18 S6 128.8(3)
C19 C18 S6 109.5(3)
C20 C19 N3 125.8(4)
C20 C19 C18 120.0(4)
N3 C19 C18 114.2(4)
C21 C20 C19 119.1(4)
C21 C20 H20A 120.4
C19 C20 H20A 120.4
C20 C21 C16 119.8(4)
C20 C21 H21A 120.1
C16 C21 H21A 120.1
N4 C22 S7 127.2(3)
N4 C22 S8 114.3(3)
S7 C22 S8 118.5(2)
C28 C23 C24 118.2(4)
C28 C23 H23A 120.9
C24 C23 H23A 120.9
C25 C24 N4 114.0(4)
C25 C24 C23 120.3(4)
N4 C24 C23 125.7(4)
C24 C25 C26 122.2(4)
C24 C25 S8 110.7(3)
C26 C25 S8 127.1(3)
C27 C26 C25 116.4(4)
C27 C26 H26A 121.8
C25 C26 H26A 121.8
C28 C27 C26 121.7(4)
C28 C27 H27A 119.2
C26 C27 H27A 119.2
C27 C28 C23 121.1(4)
C27 C28 H28A 119.4
C23 C28 H28A 119.4
N5 C29 S9 127.4(3)
N5 C29 S10 113.6(3)
S9 C29 S10 119.0(2)
C35 C30 C31 120.8(4)
C35 C30 H30A 119.6
C31 C30 H30A 119.6
C30 C31 C32 118.4(4)
C30 C31 H31A 120.8
C32 C31 H31A 120.8
C33 C32 C31 120.4(4)
C33 C32 S10 109.9(3)
C31 C32 S10 129.6(4)
N5 C33 C32 113.7(4)
N5 C33 C34 126.0(4)
C32 C33 C34 120.4(4)
C35 C34 C33 118.1(4)
C35 C34 H34A 120.9
C33 C34 H34A 120.9
C34 C35 C30 121.8(4)
C34 C35 H35A 119.1
C30 C35 H35A 119.1
N6 C36 S11 127.2(3)
N6 C36 S12 113.6(3)
S11 C36 S12 119.2(2)
C42 C37 C38 119.1(4)
C42 C37 H37A 120.5
C38 C37 H37A 120.5
C37 C38 C39 120.2(4)
C37 C38 H38A 119.9
C39 C38 H38A 119.9
C40 C39 C38 120.3(4)
C40 C39 H39A 119.8
C38 C39 H39A 119.8
C39 C40 C41 118.7(4)
C39 C40 H40A 120.6
C41 C40 H40A 120.6
C40 C41 C42 120.8(4)
C40 C41 N6 125.4(4)
C42 C41 N6 113.9(4)
C37 C42 C41 121.0(4)
C37 C42 S12 129.0(4)
C41 C42 S12 110.0(3)
N7 C43 S13 128.3(3)
N7 C43 S14 113.5(3)
S13 C43 S14 118.2(2)
C45 C44 C49 120.6(4)
C45 C44 H44A 119.7
C49 C44 H44A 119.7
C44 C45 C46 119.1(4)
C44 C45 H45A 120.4
C46 C45 H45A 120.4
C45 C46 N7 127.1(4)
C45 C46 C47 119.7(4)
N7 C46 C47 113.2(4)
C46 C47 C48 122.3(4)
C46 C47 S14 110.1(3)
C48 C47 S14 127.6(4)
C49 C48 C47 116.4(4)
C49 C48 H48A 121.8
C47 C48 H48A 121.8
C48 C49 C44 121.9(4)
C48 C49 H49A 119.1
C44 C49 H49A 119.1
N8 C50 S15 128.5(3)
N8 C50 S16 113.7(3)
S15 C50 S16 117.9(2)
C56 C51 C52 121.8(4)
C56 C51 H51A 119.1
C52 C51 H51A 119.1
C51 C52 C53 117.3(4)
C51 C52 H52A 121.4
C53 C52 H52A 121.4
C54 C53 C52 121.1(4)
C54 C53 S16 110.2(3)
C52 C53 S16 128.6(3)
C55 C54 N8 126.3(4)
C55 C54 C53 120.2(4)
N8 C54 C53 113.5(4)
C56 C55 C54 118.0(4)
C56 C55 H55A 121.0
C54 C55 H55A 121.0
C51 C56 C55 121.5(5)
C51 C56 H56A 119.2
C55 C56 H56A 119.2
Cl6' C57 Cl6 60.1(4)
Cl6' C57 Cl3 118.3(5)
Cl6 C57 Cl3 116.1(3)
Cl6' C57 H57A 49.7
Cl6 C57 H57A 108.3
Cl3 C57 H57A 108.3
Cl6' C57 H57B 132.3
Cl6 C57 H57B 108.3
Cl3 C57 H57B 108.3
H57A C57 H57B 107.4
Cl7 C60 Cl2 112.9(3)
Cl7 C60 H60A 109.0
Cl2 C60 H60A 109.0
Cl7 C60 H60B 109.0
Cl2 C60 H60B 109.0
H60A C60 H60B 107.8
Cl8 C61 Cl5 113.1(3)
Cl8 C61 H61A 109.0
Cl5 C61 H61A 109.0
Cl8 C61 H61B 109.0
Cl5 C61 H61B 109.0
H61A C61 H61B 107.8
Cl1' C58 Cl1 62.3(3)
Cl1' C58 Cl4 117.5(4)
Cl1 C58 Cl4 117.8(3)
Cl1' C58 H58B 47.5
Cl1 C58 H58B 107.9
Cl4 C58 H58B 107.9
Cl1' C58 H58A 132.7
Cl1 C58 H58A 107.9
Cl4 C58 H58A 107.9
H58B C58 H58A 107.2

loop_
_geom_bond_atom_site_label_1
_geom_bond_atom_site_label_2
_geom_bond_distance
Ni1 N4 1.883(3)
Ni1 N3 1.897(3)
Ni1 S1 2.2369(12)
Ni1 S3 2.2377(12)
Ni1 Ni2 2.5828(9)
Ni2 N1 1.903(3)
Ni2 N2 1.911(3)
Ni2 S7 2.2416(12)
Ni2 S5 2.2421(12)
Ni3 N7 1.906(3)
Ni3 N8 1.906(3)
Ni3 S9 2.2364(12)
Ni3 S11 2.2391(12)
Ni3 Ni4 2.5807(9)
Ni4 N6 1.885(3)
Ni4 N5 1.900(3)
Ni4 S15 2.2342(12)
Ni4 S13 2.2403(12)
S1 C1 1.705(4)
S2 C4 1.740(4)
S2 C1 1.749(4)
S3 C8 1.705(4)
S4 C13 1.734(5)
S4 C8 1.744(4)
S5 C15 1.723(4)
S6 C15 1.738(4)
S6 C18 1.742(4)
S7 C22 1.716(4)
S8 C22 1.744(4)
S8 C25 1.749(5)
S9 C29 1.708(4)
S10 C32 1.730(4)
S10 C29 1.738(4)
S11 C36 1.710(4)
S12 C36 1.741(4)
S12 C42 1.742(4)
S13 C43 1.710(4)
S14 C47 1.742(5)
S14 C43 1.750(4)
S15 C50 1.704(4)
S16 C53 1.733(4)
S16 C50 1.749(4)
N1 C1 1.321(5)
N1 C5 1.406(5)
N2 C8 1.313(5)
N2 C12 1.396(5)
N3 C15 1.313(5)
N3 C19 1.392(5)
N4 C22 1.316(5)
N4 C24 1.395(5)
N5 C29 1.321(5)
N5 C33 1.394(5)
N6 C36 1.331(5)
N6 C41 1.397(5)
N7 C43 1.313(5)
N7 C46 1.395(5)
N8 C50 1.323(5)
N8 C54 1.396(5)
C2 C3 1.382(7)
C2 C7 1.397(7)
C2 H2A 0.9300
C3 C4 1.390(6)
C3 H3A 0.9300
C4 C5 1.390(6)
C5 C6 1.391(6)
C6 C7 1.384(6)
C6 H6A 0.9300
C7 H7A 0.9300
C9 C10 1.380(7)
C9 C14 1.392(7)
C9 H9A 0.9300
C10 C11 1.395(6)
C10 H10A 0.9300
C11 C12 1.401(6)
C11 H11A 0.9300
C12 C13 1.400(6)
C13 C14 1.402(6)
C14 H14A 0.9300
C16 C17 1.371(7)
C16 C21 1.418(7)
C16 H16A 0.9300
C17 C18 1.394(6)
C17 H17A 0.9300
C18 C19 1.398(6)
C19 C20 1.391(6)
C20 C21 1.386(6)
C20 H20A 0.9300
C21 H21A 0.9300
C23 C28 1.394(6)
C23 C24 1.405(6)
C23 H23A 0.9300
C24 C25 1.372(6)
C25 C26 1.416(6)
C26 C27 1.399(7)
C26 H26A 0.9300
C27 C28 1.382(7)
C27 H27A 0.9300
C28 H28A 0.9300
C30 C35 1.379(7)
C30 C31 1.390(7)
C30 H30A 0.9300
C31 C32 1.396(6)
C31 H31A 0.9300
C32 C33 1.396(6)
C33 C34 1.408(6)
C34 C35 1.374(6)
C34 H34A 0.9300
C35 H35A 0.9300
C37 C42 1.380(6)
C37 C38 1.387(6)
C37 H37A 0.9300
C38 C39 1.416(7)
C38 H38A 0.9300
C39 C40 1.389(6)
C39 H39A 0.9300
C40 C41 1.389(6)
C40 H40A 0.9300
C41 C42 1.393(6)
C44 C45 1.385(6)
C44 C49 1.399(7)
C44 H44A 0.9300
C45 C46 1.390(6)
C45 H45A 0.9300
C46 C47 1.399(6)
C47 C48 1.405(6)
C48 C49 1.392(7)
C48 H48A 0.9300
C49 H49A 0.9300
C51 C56 1.376(7)
C51 C52 1.378(7)
C51 H51A 0.9300
C52 C53 1.401(6)
C52 H52A 0.9300
C53 C54 1.401(6)
C54 C55 1.392(6)
C55 C56 1.384(6)
C55 H55A 0.9300
C56 H56A 0.9300
C57 Cl6' 1.511(10)
C57 Cl6 1.711(6)
C57 Cl3 1.748(6)
C57 H57A 0.9700
C57 H57B 0.9700
C60 Cl7 1.759(6)
C60 Cl2 1.765(5)
C60 H60A 0.9700
C60 H60B 0.9700
C61 Cl8 1.747(5)
C61 Cl5 1.772(6)
C61 H61A 0.9700
C61 H61B 0.9700
Cl1 C58 1.706(5)
Cl1' C58 1.561(8)
Cl4 C58 1.744(5)
C58 H58B 0.9700
C58 H58A 0.9700
